data_1542291
loop_
_publ_author_name
'Clark, Melissa L.'
'Rudshteyn, Benjamin'
'Ge, Aimin'
'Chabolla, Steven A.'
'Machan, Charles W.'
'Psciuk, Brian T.'
'Song, Jia'
'Canzi, Gabriele'
'Lian, Tianquan'
'Batista, Victor S.'
'Kubiak, Clifford P.'

_publ_section_title
;
 Orientation of Cyano-Substituted Bipyridine Re(I)fac-Tricarbonyl
 Electrocatalysts Bound to Conducting Au Surfaces
;
_journal_issue 3
_journal_name_full 'The Journal of Physical Chemistry C'
_journal_page_first 1657
_journal_paper_doi 10.1021/acs.jpcc.5b10912
_journal_volume 120
_journal_year 2016
_chemical_formula_moiety 'C15 H6 Cl N4 O3 Re, C H2 Cl2'
_chemical_formula_sum 'C16 H8 Cl3 N4 O3 Re'
_chemical_formula_weight 596.83
_space_group_crystal_system monoclinic
_space_group_IT_number 14
_space_group_name_Hall '-P 2yn'
_space_group_name_H-M_alt 'P 1 21/n 1'
_symmetry_Int_Tables_number 14
_symmetry_space_group_name_Hall '-P 2yn'
_symmetry_space_group_name_H-M 'P 1 21/n 1'
_atom_sites_solution_primary direct
_audit_creation_date 2015-01-08
_audit_creation_method
;
Olex2 1.2
(compiled 2015.01.06 svn.r3119 for OlexSys, GUI svn.r4979)
;
_cell_angle_alpha 90
_cell_angle_beta 100.728(5)
_cell_angle_gamma 90
_cell_formula_units_Z 4
_cell_length_a 8.3755(10)
_cell_length_b 11.7615(14)
_cell_length_c 19.164(2)
_cell_measurement_reflns_used 9863
_cell_measurement_temperature 100
_cell_measurement_theta_max 30.56
_cell_measurement_theta_min 2.51
_cell_volume 1854.8(4)
_computing_cell_refinement 'SAINT v8.34A (Bruker, 2013)'
_computing_data_reduction 'SAINT v8.34A (Bruker, 2013)'
_computing_molecular_graphics 'Olex2 (Dolomanov et al., 2009)'
_computing_publication_material 'Olex2 (Dolomanov et al., 2009)'
_computing_structure_refinement 'olex2.refine (Bourhis et al., 2015)'
_computing_structure_solution 'SIR2004 (Burla et al., 2007)'
_diffrn_ambient_temperature 100
_diffrn_measured_fraction_theta_full 0.9873
_diffrn_measured_fraction_theta_max 0.9873
_diffrn_measurement_device_type 'Bruker APEX-II CCD'
_diffrn_measurement_method '\f and \w scans'
_diffrn_radiation_type 'Mo K\a'
_diffrn_radiation_wavelength 0.71073
_diffrn_reflns_av_R_equivalents 0.0468
_diffrn_reflns_av_unetI/netI 0.0401
_diffrn_reflns_limit_h_max 11
_diffrn_reflns_limit_h_min -11
_diffrn_reflns_limit_k_max 16
_diffrn_reflns_limit_k_min -16
_diffrn_reflns_limit_l_max 27
_diffrn_reflns_limit_l_min -27
_diffrn_reflns_number 20925
_diffrn_reflns_theta_full 30.6644
_diffrn_reflns_theta_max 30.66
_diffrn_reflns_theta_min 2.16
_diffrn_standards_number 0
_exptl_absorpt_coefficient_mu 7.009
_exptl_absorpt_correction_T_max 0.7461
_exptl_absorpt_correction_T_min 0.5300
_exptl_absorpt_correction_type multi-scan
_exptl_absorpt_process_details
;
SADABS-2014/4 (Bruker,2014/4) was used for absorption correction.
wR2(int) was 0.1119 before and 0.0589 after correction.
The Ratio of minimum to maximum transmission is 0.7104.
The \l/2 correction factor is 0.00150.
;
_exptl_crystal_colour 'clear dark red'
_exptl_crystal_colour_lustre clear
_exptl_crystal_colour_modifier dark
_exptl_crystal_colour_primary red
_exptl_crystal_density_diffrn 2.1371
_exptl_crystal_description block
_exptl_crystal_F_000 1126.8610
_exptl_crystal_preparation 'slow evaporation of supersaturated solution of dichloromethane'
_exptl_crystal_size_max 0.5
_exptl_crystal_size_mid 0.3
_exptl_crystal_size_min 0.1
_refine_diff_density_max 0.8592
_refine_diff_density_min -0.8421
_refine_diff_density_rms 0.1912
_refine_ls_d_res_high 0.6968
_refine_ls_d_res_low 9.4146
_refine_ls_goodness_of_fit_ref 1.0383
_refine_ls_hydrogen_treatment mixed
_refine_ls_matrix_type full
_refine_ls_number_constraints 15
_refine_ls_number_parameters 243
_refine_ls_number_reflns 5661
_refine_ls_number_restraints 0
_refine_ls_restrained_S_all 1.0383
_refine_ls_R_factor_all 0.0279
_refine_ls_R_factor_gt 0.0228
_refine_ls_shift/su_max 0.0007
_refine_ls_shift/su_mean 0.0000
_refine_ls_structure_factor_coef Fsqd
_refine_ls_weighting_details 'w=1/[\s^2^(Fo^2^)+(0.0168P)^2^+0.7328P] where P=(Fo^2^+2Fc^2^)/3'
_refine_ls_weighting_scheme calc
_refine_ls_wR_factor_gt 0.0492
_refine_ls_wR_factor_ref 0.0518
_reflns_Friedel_coverage 0.0
_reflns_limit_h_max 10
_reflns_limit_h_min -11
_reflns_limit_k_max 16
_reflns_limit_k_min 0
_reflns_limit_l_max 27
_reflns_limit_l_min -9
_reflns_number_gt 5074
_reflns_number_total 5661
_reflns_threshold_expression I>=2u(I)
_cod_data_source_file jp5b10912_si_002.cif
_cod_data_source_block Kubiak_MLC_150105_Redi_0m
_cod_depositor_comments 'Adding full bibliography for 1542290--1542291.cif.'
_cod_database_code 1542291
_olex2_refinement_description
;
1. Fixed Uiso
 At 1.2 times of:
  All C(H) groups, All C(H,H) groups
2.a Secondary CH2 refined with riding coordinates:
 C16(H16a,H16b)
2.b Aromatic/amide H refined with riding coordinates:
 C4(H4), C5(H5), C7(H7), C13(H13), C12(H12), C10(H10)
;
_olex2_date_sample_submission 'January 5, 2015'
_olex2_submission_special_instructions 'No special instructions were received'

loop_
_space_group_symop_id
_space_group_symop_operation_xyz
1 x,y,z
2 -x+1/2,y+1/2,-z+1/2
3 -x,-y,-z
4 x-1/2,-y-1/2,z-1/2

loop_
_atom_site_label
_atom_site_type_symbol
_atom_site_fract_x
_atom_site_fract_y
_atom_site_fract_z
_atom_site_U_iso_or_equiv
_atom_site_adp_type
_atom_site_occupancy
_atom_site_refinement_flags_posn
Re1 Re 0.325536(11) 0.527845(8) 0.125678(5) 0.00908(3) Uani 1.000000 .
Cl1 Cl 0.46540(8) 0.48611(5) 0.24817(4) 0.01437(12) Uani 1.000000 .
Cl2 Cl -0.13811(10) 1.00030(6) 0.06157(5) 0.02475(16) Uani 1.000000 .
Cl3 Cl -0.05750(9) 0.76480(6) 0.03232(4) 0.02249(15) Uani 1.000000 .
O1 O 0.6383(2) 0.62195(18) 0.08442(13) 0.0226(5) Uani 1.000000 .
O2 O 0.2374(2) 0.76646(17) 0.17230(12) 0.0197(4) Uani 1.000000 .
O3 O 0.1539(3) 0.57747(19) -0.02615(12) 0.0223(4) Uani 1.000000 .
N1 N 0.3651(3) 0.34836(19) 0.10888(12) 0.0109(4) Uani 1.000000 .
N2 N 0.4709(3) -0.1013(2) 0.09556(18) 0.0282(6) Uani 1.000000 .
N3 N 0.1230(3) 0.44153(18) 0.15911(12) 0.0108(4) Uani 1.000000 .
N4 N -0.3368(3) 0.2057(2) 0.25642(16) 0.0219(5) Uani 1.000000 .
C4 C 0.4866(3) 0.3071(2) 0.07921(15) 0.0139(5) Uani 1.000000 .
H4 H 0.5542(3) 0.3582(2) 0.06165(15) 0.0166(6) Uiso 1.000000 R
C5 C 0.5155(3) 0.1915(2) 0.07371(16) 0.0169(5) Uani 1.000000 .
H5 H 0.5990(3) 0.1653(2) 0.05197(16) 0.0203(6) Uiso 1.000000 R
C6 C 0.4160(3) 0.1160(2) 0.10169(16) 0.0159(5) Uani 1.000000 .
C14 C 0.4451(4) -0.0054(2) 0.09847(18) 0.0195(6) Uani 1.000000 .
C7 C 0.2901(3) 0.1562(2) 0.13229(15) 0.0136(5) Uani 1.000000 .
H7 H 0.2233(3) 0.1062(2) 0.15119(15) 0.0163(6) Uiso 1.000000 R
C8 C 0.2653(3) 0.2736(2) 0.13420(14) 0.0109(5) Uani 1.000000 .
C9 C 0.1271(3) 0.3260(2) 0.16020(14) 0.0107(5) Uani 1.000000 .
C13 C 0.0004(3) 0.4958(2) 0.18154(16) 0.0138(5) Uani 1.000000 .
H13 H -0.0025(3) 0.5748(2) 0.17998(16) 0.0165(6) Uiso 1.000000 R
C12 C -0.1214(3) 0.4386(2) 0.20682(15) 0.0140(5) Uani 1.000000 .
H12 H -0.2044(3) 0.4780(2) 0.22235(15) 0.0168(6) Uiso 1.000000 R
C11 C -0.1161(3) 0.3198(2) 0.20838(15) 0.0126(5) Uani 1.000000 .
C15 C -0.2394(3) 0.2557(2) 0.23507(16) 0.0155(5) Uani 1.000000 .
C10 C 0.0078(3) 0.2629(2) 0.18413(15) 0.0129(5) Uani 1.000000 .
H10 H 0.0110(3) 0.1838(2) 0.18387(15) 0.0155(6) Uiso 1.000000 R
C1 C 0.5207(3) 0.5881(2) 0.09995(15) 0.0140(5) Uani 1.000000 .
C2 C 0.2719(3) 0.6795(2) 0.15316(15) 0.0131(5) Uani 1.000000 .
C3 C 0.2141(3) 0.5560(2) 0.02983(16) 0.0147(5) Uani 1.000000 .
C16 C -0.1316(4) 0.8574(2) 0.09234(17) 0.0198(6) Uani 1.000000 .
H16a H -0.0616(4) 0.8527(2) 0.13865(17) 0.0238(7) Uiso 1.000000 R
H16b H -0.2398(4) 0.8336(2) 0.09734(17) 0.0238(7) Uiso 1.000000 R

loop_
_atom_site_aniso_label
_atom_site_aniso_U_11
_atom_site_aniso_U_22
_atom_site_aniso_U_33
_atom_site_aniso_U_12
_atom_site_aniso_U_13
_atom_site_aniso_U_23
Re1 0.00970(5) 0.00866(5) 0.00923(5) 0.00034(3) 0.00270(3) 0.00058(4)
Cl1 0.0171(3) 0.0129(3) 0.0127(3) 0.0008(2) 0.0015(2) -0.0002(2)
Cl2 0.0286(4) 0.0190(3) 0.0272(4) 0.0035(3) 0.0066(3) 0.0026(3)
Cl3 0.0238(3) 0.0240(3) 0.0184(3) 0.0056(3) 0.0007(3) -0.0046(3)
O1 0.0178(9) 0.0225(11) 0.0290(12) -0.0043(8) 0.0086(9) 0.0028(9)
O2 0.0217(10) 0.0138(9) 0.0227(11) 0.0020(7) 0.0024(9) -0.0032(8)
O3 0.0247(10) 0.0260(11) 0.0164(10) 0.0025(9) 0.0043(9) -0.0029(9)
N1 0.0109(9) 0.0130(10) 0.0089(10) 0.0007(7) 0.0022(8) -0.0000(8)
N2 0.0292(13) 0.0164(12) 0.0425(18) 0.0037(10) 0.0160(13) -0.0041(12)
N3 0.0116(9) 0.0086(9) 0.0123(10) 0.0003(7) 0.0029(8) -0.0002(8)
N4 0.0210(12) 0.0193(12) 0.0275(14) -0.0017(9) 0.0098(11) 0.0038(11)
C4 0.0131(11) 0.0154(12) 0.0141(12) 0.0012(9) 0.0053(10) -0.0001(10)
C5 0.0177(12) 0.0177(13) 0.0170(13) 0.0054(10) 0.0074(11) -0.0020(11)
C6 0.0167(12) 0.0138(12) 0.0168(13) 0.0050(9) 0.0024(10) -0.0014(10)
C14 0.0179(13) 0.0158(13) 0.0258(16) 0.0012(10) 0.0070(12) -0.0018(11)
C7 0.0141(11) 0.0105(11) 0.0165(13) 0.0001(9) 0.0041(10) -0.0009(10)
C8 0.0134(11) 0.0097(11) 0.0097(11) -0.0004(8) 0.0023(9) -0.0004(9)
C9 0.0122(10) 0.0099(11) 0.0099(11) 0.0008(8) 0.0017(9) 0.0007(9)
C13 0.0142(11) 0.0099(11) 0.0176(13) 0.0017(9) 0.0041(10) -0.0006(10)
C12 0.0137(11) 0.0131(12) 0.0164(13) 0.0005(9) 0.0063(10) -0.0018(10)
C11 0.0121(10) 0.0123(11) 0.0138(12) -0.0009(9) 0.0035(9) 0.0006(10)
C15 0.0158(12) 0.0131(12) 0.0180(13) 0.0019(9) 0.0043(10) 0.0016(10)
C10 0.0135(11) 0.0106(11) 0.0142(12) -0.0012(9) 0.0012(10) 0.0009(10)
C1 0.0165(11) 0.0121(11) 0.0134(12) 0.0019(9) 0.0026(10) 0.0009(10)
C2 0.0135(11) 0.0161(12) 0.0099(11) -0.0008(9) 0.0026(9) 0.0035(10)
C3 0.0134(11) 0.0121(12) 0.0201(14) 0.0036(9) 0.0073(10) 0.0019(10)
C16 0.0232(13) 0.0185(13) 0.0192(14) 0.0020(10) 0.0076(12) -0.0008(11)

loop_
_atom_type_symbol
_atom_type_scat_dispersion_real
_atom_type_scat_dispersion_imag
_atom_type_scat_Cromer_Mann_a1
_atom_type_scat_Cromer_Mann_a2
_atom_type_scat_Cromer_Mann_a3
_atom_type_scat_Cromer_Mann_a4
_atom_type_scat_Cromer_Mann_b1
_atom_type_scat_Cromer_Mann_b2
_atom_type_scat_Cromer_Mann_b3
_atom_type_scat_Cromer_Mann_b4
_atom_type_scat_Cromer_Mann_c
_atom_type_scat_source
_atom_type_scat_dispersion_source
C 0.00347 0.00161 2.31000 1.02000 1.58860 0.86500 20.84390 10.20750 0.56870 51.65120 0.215599998832 'International Tables Volume C Table 6.1.1.4 (pp. 500-502)' 'Henke, Gullikson and Davis, At. Data and Nucl. Data Tables, 1993, 54, 2'
Cl 0.14873 0.16029 11.46040 7.19640 6.25560 1.64550 0.01040 1.16620 18.51940 47.77840 -9.55739974976 'International Tables Volume C Table 6.1.1.4 (pp. 500-502)' 'Henke, Gullikson and Davis, At. Data and Nucl. Data Tables, 1993, 54, 2'
H 0.00000 0.00000 0.49300 0.32291 0.14019 0.04081 10.51090 26.12570 3.14236 57.79970 0.0030380000826 'International Tables Volume C Table 6.1.1.4 (pp. 500-502)' 'Henke, Gullikson and Davis, At. Data and Nucl. Data Tables, 1993, 54, 2'
O 0.01158 0.00611 3.04850 2.28680 1.54630 0.86700 13.27710 5.70110 0.32390 32.90890 0.250800013542 'International Tables Volume C Table 6.1.1.4 (pp. 500-502)' 'Henke, Gullikson and Davis, At. Data and Nucl. Data Tables, 1993, 54, 2'
N 0.00653 0.00323 12.21260 3.13220 2.01250 1.16630 0.00570 9.89330 28.99750 0.58260 -11.5290002823 'International Tables Volume C Table 6.1.1.4 (pp. 500-502)' 'Henke, Gullikson and Davis, At. Data and Nucl. Data Tables, 1993, 54, 2'
Re -0.86767 7.12843 28.76210 15.71890 14.55640 5.44174 1.67191 9.09227 0.35050 52.08610 10.4720001221 'International Tables Volume C Table 6.1.1.4 (pp. 500-502)' 'Henke, Gullikson and Davis, At. Data and Nucl. Data Tables, 1993, 54, 2'

loop_
_geom_angle_atom_site_label_1
_geom_angle_atom_site_label_2
_geom_angle_atom_site_label_3
_geom_angle
N1 Re1 Cl1 83.63(6)
N3 Re1 Cl1 83.40(6)
N3 Re1 N1 74.84(8)
C1 Re1 Cl1 92.37(8)
C1 Re1 N1 99.17(10)
C1 Re1 N3 172.98(9)
C2 Re1 Cl1 91.01(8)
C2 Re1 N1 170.42(10)
C2 Re1 N3 96.71(10)
C2 Re1 C1 88.94(11)
C3 Re1 Cl1 178.35(8)
C3 Re1 N1 94.93(10)
C3 Re1 N3 95.46(10)
C3 Re1 C1 88.65(11)
C3 Re1 C2 90.31(11)
C4 N1 Re1 124.21(18)
C8 N1 Re1 116.99(18)
C8 N1 C4 118.7(2)
C9 N3 Re1 116.94(17)
C13 N3 Re1 123.82(17)
C13 N3 C9 119.2(2)
H4 C4 N1 118.60(15)
C5 C4 N1 122.8(3)
C5 C4 H4 118.60(17)
H5 C5 C4 120.98(17)
C6 C5 C4 118.0(3)
C6 C5 H5 120.98(16)
C14 C6 C5 119.6(3)
C7 C6 C5 120.3(3)
C7 C6 C14 120.1(3)
C6 C14 N2 178.7(3)
H7 C7 C6 120.75(16)
C8 C7 C6 118.5(3)
C8 C7 H7 120.75(16)
C7 C8 N1 121.6(3)
C9 C8 N1 114.9(2)
C9 C8 C7 123.4(2)
C8 C9 N3 115.5(2)
C10 C9 N3 121.5(2)
C10 C9 C8 123.0(2)
H13 C13 N3 118.73(15)
C12 C13 N3 122.5(2)
C12 C13 H13 118.73(16)
H12 C12 C13 120.94(16)
C11 C12 C13 118.1(3)
C11 C12 H12 120.94(16)
C15 C11 C12 120.4(2)
C10 C11 C12 119.9(3)
C10 C11 C15 119.7(2)
C11 C15 N4 179.5(3)
C11 C10 C9 118.8(2)
H10 C10 C9 120.60(15)
H10 C10 C11 120.60(15)
O1 C1 Re1 178.7(2)
O2 C2 Re1 176.4(3)
O3 C3 Re1 176.3(3)
Cl3 C16 Cl2 110.93(18)
H16a C16 Cl2 109.45(10)
H16a C16 Cl3 109.45(10)
H16b C16 Cl2 109.45(10)
H16b C16 Cl3 109.45(10)
H16b C16 H16a 108.0

loop_
_geom_bond_atom_site_label_1
_geom_bond_atom_site_label_2
_geom_bond_distance
Re1 Cl1 2.4699(7)
Re1 N1 2.170(2)
Re1 N3 2.173(2)
Re1 C1 1.928(3)
Re1 C2 1.936(3)
Re1 C3 1.928(3)
Cl2 C16 1.779(3)
Cl3 C16 1.777(3)
O1 C1 1.151(3)
O2 C2 1.142(3)
O3 C3 1.126(4)
N1 C4 1.345(3)
N1 C8 1.363(3)
N2 C14 1.152(4)
N3 C9 1.359(3)
N3 C13 1.346(4)
N4 C15 1.141(4)
C4 H4 0.9300
C4 C5 1.388(4)
C5 H5 0.9300
C5 C6 1.392(4)
C6 C14 1.452(4)
C6 C7 1.382(4)
C7 H7 0.9300
C7 C8 1.398(4)
C8 C9 1.478(4)
C9 C10 1.390(4)
C13 H13 0.9300
C13 C12 1.383(4)
C12 H12 0.9300
C12 C11 1.398(4)
C11 C15 1.447(4)
C11 C10 1.385(4)
C10 H10 0.9300
C16 H16a 0.9700
C16 H16b 0.9700
